data_7029584
loop_
_publ_author_name
'Vuong, Khuong Q.'
'Wong, Chin M.'
'Bhadbhade, Mohan'
'Messerle, Barbara A.'

_publ_section_title
;
 Bi- and tri-metallic Rh and Ir complexes containing click derived bis-
 and tris-(pyrazolyl-1,2,3-triazolyl) N-N' donor ligands and their
 application as catalysts for the dihydroalkoxylation of alkynes.
;
_journal_issue 20
_journal_name_full 'Dalton transactions (Cambridge, England : 2003)'
_journal_page_first 7540
_journal_page_last 7553
_journal_paper_doi 10.1039/c3dt53295j
_journal_volume 43
_journal_year 2014
_chemical_formula_sum 'C90 H48 B2 Cl4 F48 N10 O4 Rh2'
_chemical_formula_weight 2614.62
_chemical_name_systematic
;
 ?
;
_space_group_crystal_system triclinic
_space_group_IT_number 2
_space_group_name_Hall '-P 1'
_space_group_name_H-M_alt 'P -1'
_symmetry_space_group_name_Hall '-P 1'
_symmetry_space_group_name_H-M 'P -1'
_atom_sites_solution_hydrogens geom
_audit_creation_method SHELXL-2013
_cell_angle_alpha 91.334(3)
_cell_angle_beta 106.014(3)
_cell_angle_gamma 108.407(3)
_cell_formula_units_Z 1
_cell_length_a 12.5978(9)
_cell_length_b 13.8067(10)
_cell_length_c 15.8805(11)
_cell_measurement_reflns_used 9950
_cell_measurement_temperature 170(2)
_cell_measurement_theta_max 30.352
_cell_measurement_theta_min 2.688
_cell_volume 2500.6(3)
_computing_cell_refinement '<i>APEX2 </i>(Bruker, 2007)'
_computing_data_collection '<i>APEX2 </i>(Bruker, 2007)'
_computing_data_reduction '<i>APEX2 </i>(Bruker, 2007)'
_computing_structure_refinement 'SHELXL-2013 (Sheldrick, 2013)'
_computing_structure_solution '<i>SHELXS-97</i> (Sheldrick, 2008)'
_diffrn_ambient_temperature 170(2)
_diffrn_measured_fraction_theta_full 0.969
_diffrn_measured_fraction_theta_max 0.995
_diffrn_measurement_device_type 'Bruker kappa APEXII CCD Diffractometer'
_diffrn_measurement_method '\f scans, and \w scans with \k offsets'
_diffrn_radiation_monochromator graphite
_diffrn_radiation_source 'fine-focus sealed tube'
_diffrn_radiation_type MoK\a
_diffrn_radiation_wavelength 0.71073
_diffrn_reflns_av_R_equivalents 0.0362
_diffrn_reflns_av_unetI/netI 0.0278
_diffrn_reflns_Laue_measured_fraction_full 0.969
_diffrn_reflns_Laue_measured_fraction_max 0.995
_diffrn_reflns_limit_h_max 14
_diffrn_reflns_limit_h_min -14
_diffrn_reflns_limit_k_max 16
_diffrn_reflns_limit_k_min -16
_diffrn_reflns_limit_l_max 18
_diffrn_reflns_limit_l_min -18
_diffrn_reflns_number 33733
_diffrn_reflns_point_group_measured_fraction_full 0.969
_diffrn_reflns_point_group_measured_fraction_max 0.995
_diffrn_reflns_theta_full 25.242
_diffrn_reflns_theta_max 24.998
_diffrn_reflns_theta_min 2.717
_exptl_absorpt_coefficient_mu 0.583
_exptl_absorpt_correction_T_max 0.946
_exptl_absorpt_correction_T_min 0.845
_exptl_absorpt_correction_type multi-scan
_exptl_absorpt_process_details 'SADABS (Bruker, 2001)'
_exptl_crystal_colour Yellow
_exptl_crystal_density_diffrn 1.736
_exptl_crystal_description Blocks
_exptl_crystal_F_000 1290
_exptl_crystal_size_max 0.300
_exptl_crystal_size_mid 0.294
_exptl_crystal_size_min 0.097
_refine_diff_density_max 0.763
_refine_diff_density_min -0.736
_refine_diff_density_rms 0.067
_refine_ls_extinction_method none
_refine_ls_goodness_of_fit_ref 1.031
_refine_ls_hydrogen_treatment constr
_refine_ls_matrix_type full
_refine_ls_number_parameters 1105
_refine_ls_number_reflns 8771
_refine_ls_number_restraints 1146
_refine_ls_restrained_S_all 1.079
_refine_ls_R_factor_all 0.0516
_refine_ls_R_factor_gt 0.0455
_refine_ls_shift/su_max 0.003
_refine_ls_shift/su_mean 0.000
_refine_ls_structure_factor_coef Fsqd
_refine_ls_weighting_details 'w=1/[\s^2^(Fo^2^)+(0.0658P)^2^+3.7366P] where P=(Fo^2^+2Fc^2^)/3'
_refine_ls_weighting_scheme calc
_refine_ls_wR_factor_gt 0.1220
_refine_ls_wR_factor_ref 0.1292
_reflns_Friedel_coverage 0.000
_reflns_number_gt 7765
_reflns_number_total 8771
_reflns_threshold_expression 'I > 2\s(I)'
_cod_data_source_file c3dt53295j2.cif
_cod_data_source_block Khuong22_P1bar_Complex2b
_cod_depositor_comments
;
The following automatic conversions were performed:

'_exptl_absorpt_correction_type' value 'Multi-scan' changed to
'multi-scan' according to
/usr/data/users/saulius/crontab/automatic-downloads/rss-feeds/RSC/lib/dictionaries/cif_core.dic
dictionary named 'cif_core.dic' version 2.4.2 from 2011-04-26.

Automatic conversion script
Id: cif_fix_values 2281 2013-09-26 08:29:07Z andrius 

 Adding full bibliography for 7029582--7029586.cif.
;
_cod_database_code 7029584
_shelx_space_group_comment
;
The symmetry employed for this shelxl refinement is uniquely defined
by the following loop, which should always be used as a source of
symmetry information in preference to the above space-group names.
They are only intended as comments.
;
_shelx_estimated_absorpt_t_min 0.845
_shelx_estimated_absorpt_t_max 0.946
_shelxl_version_number 2013-3

loop_
_space_group_symop_operation_xyz
'x, y, z'
'-x, -y, -z'

loop_
_atom_site_label
_atom_site_type_symbol
_atom_site_fract_x
_atom_site_fract_y
_atom_site_fract_z
_atom_site_U_iso_or_equiv
_atom_site_adp_type
_atom_site_occupancy
_atom_site_site_symmetry_order
_atom_site_calc_flag
_atom_site_refinement_flags_posn
_atom_site_refinement_flags_adp
_atom_site_refinement_flags_occupancy
_atom_site_disorder_assembly
_atom_site_disorder_group
C1D C 0.4533(11) 0.499(2) 0.0007(15) 0.087(5) Uiso 0.25 1 d D U P A -31
H1D1 H 0.4057 0.4635 0.0383 0.104 Uiso 0.25 1 calc R U P A -31
H1D2 H 0.4200 0.5507 -0.0265 0.104 Uiso 0.25 1 calc R U P A -31
Cl1D Cl 0.5963(6) 0.5603(5) 0.0658(5) 0.1003(18) Uiso 0.25 1 d D U P A -31
Cl2D Cl 0.4457(10) 0.4109(8) -0.0807(7) 0.115(3) Uiso 0.25 1 d D U P A -31
C1F C 0.4556(12) 0.4930(19) 0.0226(10) 0.077(5) Uiso 0.25 1 d D U P B -32
H1F1 H 0.3957 0.5266 0.0026 0.093 Uiso 0.25 1 calc R U P B -32
H1F2 H 0.4193 0.4293 0.0462 0.093 Uiso 0.25 1 calc R U P B -32
Cl1F Cl 0.4935(9) 0.4604(8) -0.0662(6) 0.126(3) Uiso 0.25 1 d D U P B -32
Cl2F Cl 0.5690(9) 0.5730(7) 0.1055(6) 0.109(3) Uiso 0.25 1 d D U P B -32
Rh1 Rh -0.04606(2) 0.87031(2) 0.51968(2) 0.04850(12) Uani 1 1 d . . . C -1
N1A N -0.1552(3) 0.7968(3) 0.3226(2) 0.0661(10) Uani 1 1 d . . . C -1
N2A N -0.1560(3) 0.8565(3) 0.39250(19) 0.0575(9) Uani 1 1 d . . . C -1
C3A C -0.2339(4) 0.9033(4) 0.3599(3) 0.0758(14) Uani 1 1 d . . . C -1
H3A H -0.2522 0.9507 0.3929 0.091 Uiso 1 1 calc R U . C -1
C4A C -0.2841(4) 0.8715(6) 0.2695(3) 0.0938(19) Uani 1 1 d . . . C -1
H4A H -0.3435 0.8913 0.2303 0.113 Uiso 1 1 calc R U . C -1
C5A C -0.2312(4) 0.8065(5) 0.2485(3) 0.0876(17) Uani 1 1 d . . . C -1
H5A H -0.2457 0.7738 0.1912 0.105 Uiso 1 1 calc R U . C -1
C1 C -0.0908(4) 0.7258(3) 0.3342(3) 0.0715(13) Uani 1 1 d . . . C -1
H1A H -0.0968 0.6952 0.2753 0.086 Uiso 1 1 calc R U . C -1
H1B H -0.1279 0.6694 0.3651 0.086 Uiso 1 1 calc R U . C -1
N1A' N 0.2221(3) 0.8193(3) 0.4426(3) 0.0696(10) Uani 1 1 d . . . C -1
N2A' N 0.1820(3) 0.8587(3) 0.4997(2) 0.0703(10) Uani 1 1 d . . . C -1
N3A' N 0.0666(3) 0.8294(2) 0.46376(19) 0.0530(8) Uani 1 1 d . . . C -1
C4A' C 0.0338(4) 0.7730(3) 0.3843(2) 0.0554(10) Uani 1 1 d . . . C -1
C5A' C 0.1353(4) 0.7669(3) 0.3721(3) 0.0616(11) Uani 1 1 d . . . C -1
H4' H 0.1421 0.7318 0.3227 0.074 Uiso 1 1 calc R U . C -1
C2 C 0.3439(16) 0.8080(12) 0.4761(12) 0.083(4) Uani 0.5 1 d . . P C -1
H2A H 0.3356 0.7421 0.5014 0.100 Uiso 0.5 1 calc R U P C -1
H2B H 0.3743 0.8048 0.4253 0.100 Uiso 0.5 1 calc R U P C -1
C3 C 0.4282(8) 0.8902(7) 0.5417(6) 0.063(2) Uani 0.5 1 d . . P C -1
C4 C 0.4959(15) 0.9790(11) 0.5156(9) 0.070(3) Uani 0.5 1 d . . P C -1
H4 H 0.4833 0.9855 0.4545 0.085 Uiso 0.5 1 calc R U P C -1
C5 C 0.5793(6) 1.0560(5) 0.5759(5) 0.0461(16) Uani 0.5 1 d . . P C -1
C6 C 0.6036(7) 1.0446(7) 0.6646(5) 0.0576(18) Uani 0.5 1 d . U P C -1
H6 H 0.6653 1.0963 0.7068 0.069 Uiso 0.5 1 calc R U P C -1
C7 C 0.5386(9) 0.9588(8) 0.6912(6) 0.078(2) Uani 0.5 1 d . U P C -1
H7 H 0.5533 0.9514 0.7522 0.094 Uiso 0.5 1 calc R U P C -1
C8 C 0.4538(9) 0.8849(7) 0.6310(6) 0.074(2) Uani 0.5 1 d . U P C -1
H8 H 0.4092 0.8259 0.6511 0.089 Uiso 0.5 1 calc R U P C -1
C2' C 0.3525(15) 0.8479(11) 0.4568(11) 0.064(3) Uani 0.5 1 d . . P C -2
H2'1 H 0.3680 0.7853 0.4400 0.077 Uiso 0.5 1 calc R U P C -2
H2'2 H 0.3739 0.8977 0.4153 0.077 Uiso 0.5 1 calc R U P C -2
C1E C 0.5391(12) 0.9781(11) 0.7734(7) 0.102(4) Uani 0.5 1 d . . P D -3
H1E1 H 0.5508 1.0443 0.8064 0.122 Uiso 0.5 1 calc R U P D -3
H1E2 H 0.5534 0.9302 0.8171 0.122 Uiso 0.5 1 calc R U P D -3
Cl1E Cl 0.3957(3) 0.9289(3) 0.7079(3) 0.1168(11) Uani 0.5 1 d . . P D -3
Cl2E Cl 0.6387(3) 0.9977(4) 0.7176(3) 0.1349(15) Uani 0.5 1 d . . P D -3
C1B C -0.1441(4) 0.9103(3) 0.5719(2) 0.0585(10) Uani 1 1 d . . . . .
O1B O -0.1998(3) 0.9380(3) 0.6050(2) 0.0815(10) Uani 1 1 d . . . . .
C2B C 0.0481(4) 0.8665(4) 0.6315(3) 0.0652(11) Uani 1 1 d . . . . .
O2B O 0.1046(3) 0.8582(4) 0.6979(2) 0.0986(13) Uani 1 1 d . . . . .
B1C B 0.2418(3) 0.3097(2) 0.1993(2) 0.0286(6) Uani 1 1 d . . . . .
C11C C 0.2528(2) 0.3368(2) 0.30364(19) 0.0288(6) Uani 1 1 d . . . . .
C12C C 0.1763(3) 0.3820(2) 0.32416(19) 0.0328(6) Uani 1 1 d . . . . .
H12C H 0.1192 0.3955 0.2772 0.039 Uiso 1 1 calc R U . . .
C13C C 0.1809(3) 0.4077(3) 0.4102(2) 0.0381(7) Uani 1 1 d . . . . .
C14C C 0.2637(3) 0.3910(3) 0.4810(2) 0.0389(7) Uani 1 1 d . . . . .
H14C H 0.2692 0.4113 0.5400 0.047 Uiso 1 1 calc R U . . .
C15C C 0.3379(3) 0.3439(3) 0.4627(2) 0.0374(7) Uani 1 1 d . . . . .
C16C C 0.3307(3) 0.3160(2) 0.3757(2) 0.0340(6) Uani 1 1 d . . . . .
H16C H 0.3811 0.2815 0.3654 0.041 Uiso 1 1 calc R U . . .
C17C C 0.0972(3) 0.4559(3) 0.4281(2) 0.0571(9) Uani 1 1 d D U . . .
C18C C 0.4293(3) 0.3250(3) 0.5368(2) 0.0563(9) Uani 1 1 d D U . . .
F171 F 0.0159(7) 0.4643(7) 0.3575(4) 0.073(2) Uani 0.45 1 d D U P E 1
F172 F 0.1586(6) 0.5597(4) 0.4591(5) 0.0624(17) Uani 0.45 1 d D U P E 1
F173 F 0.0521(8) 0.4212(7) 0.4899(6) 0.081(2) Uani 0.45 1 d D U P E 1
F174 F 0.0592(13) 0.5145(10) 0.3696(9) 0.067(3) Uani 0.25 1 d D U P E 2
F175 F 0.1176(14) 0.4949(13) 0.5102(7) 0.085(4) Uani 0.25 1 d D U P E 2
F176 F -0.0100(8) 0.3775(9) 0.4172(10) 0.071(3) Uani 0.25 1 d D U P E 2
F177 F 0.1259(9) 0.5546(7) 0.4210(7) 0.063(2) Uani 0.3 1 d D U P E 3
F178 F 0.0936(7) 0.4447(7) 0.5128(5) 0.0306(17) Uani 0.3 1 d D U P E 3
F179 F -0.0112(8) 0.4045(9) 0.3759(6) 0.071(3) Uani 0.3 1 d D U P E 3
F181 F 0.4064(8) 0.3323(7) 0.6130(5) 0.076(2) Uani 0.5 1 d D U P F 1
F182 F 0.4214(13) 0.2263(7) 0.5239(7) 0.065(2) Uani 0.5 1 d D U P F 1
F183 F 0.5389(9) 0.3795(10) 0.5476(7) 0.081(3) Uani 0.5 1 d D U P F 1
F184 F 0.4472(9) 0.3753(7) 0.6160(6) 0.099(3) Uani 0.5 1 d D U P F 2
F185 F 0.4190(14) 0.2278(7) 0.5498(7) 0.070(2) Uani 0.5 1 d D U P F 2
F186 F 0.5347(7) 0.3639(10) 0.5209(7) 0.070(2) Uani 0.5 1 d D U P F 2
C21C C 0.3608(2) 0.2965(2) 0.18482(18) 0.0286(6) Uani 1 1 d . . . . .
C22C C 0.4724(3) 0.3530(2) 0.2394(2) 0.0361(7) Uani 1 1 d . . . . .
H22C H 0.4796 0.3966 0.2893 0.043 Uiso 1 1 calc R U . . .
C23C C 0.5742(3) 0.3479(3) 0.2235(2) 0.0418(7) Uani 1 1 d . . . . .
C24C C 0.5690(3) 0.2892(3) 0.1505(2) 0.0393(7) Uani 1 1 d . . . . .
H24C H 0.6383 0.2855 0.1398 0.047 Uiso 1 1 calc R U . . .
C25C C 0.4591(3) 0.2354(2) 0.0928(2) 0.0358(7) Uani 1 1 d . . . . .
C26C C 0.3582(2) 0.2386(2) 0.11053(19) 0.0314(6) Uani 1 1 d . . . . .
H26C H 0.2843 0.1997 0.0704 0.038 Uiso 1 1 calc R U . . .
C27C C 0.6900(3) 0.4069(3) 0.2889(2) 0.0712(13) Uani 1 1 d D U . . .
C28C C 0.4527(3) 0.1725(3) 0.0131(2) 0.0599(10) Uani 1 1 d D U . . .
F271 F 0.6979(12) 0.5041(8) 0.3083(9) 0.088(3) Uani 0.5 1 d D U P G 1
F272 F 0.7134(10) 0.3707(11) 0.3646(8) 0.112(4) Uani 0.5 1 d D U P G 1
F273 F 0.7803(10) 0.4171(8) 0.2579(9) 0.096(3) Uani 0.5 1 d D U P G 1
F276 F 0.7751(10) 0.3751(9) 0.2792(9) 0.118(4) Uani 0.5 1 d D U P G 2
F275 F 0.6832(9) 0.3891(10) 0.3705(7) 0.098(3) Uani 0.5 1 d D . P G 2
F274 F 0.7201(14) 0.5073(8) 0.2880(11) 0.107(4) Uani 0.5 1 d D . P G 2
F281 F 0.5295(9) 0.2300(9) -0.0262(8) 0.086(3) Uani 0.5 1 d D U P H 1
F282 F 0.3473(10) 0.1439(10) -0.0481(9) 0.054(2) Uani 0.5 1 d D U P H 1
F283 F 0.4797(8) 0.0876(8) 0.0280(11) 0.089(3) Uani 0.5 1 d D U P H 1
F285 F 0.3593(11) 0.1638(12) -0.0544(10) 0.058(3) Uani 0.5 1 d D U P H 2
F286 F 0.4393(9) 0.0767(8) 0.0337(11) 0.100(3) Uani 0.5 1 d D U P H 2
F284 F 0.5451(9) 0.1995(10) -0.0158(9) 0.111(5) Uani 0.5 1 d D . P H 2
C31C C 0.1254(2) 0.2063(2) 0.16260(18) 0.0274(6) Uani 1 1 d . . . . .
C32C C 0.1297(2) 0.1066(2) 0.16471(19) 0.0310(6) Uani 1 1 d . . . . .
H32C H 0.2037 0.0972 0.1845 0.037 Uiso 1 1 calc R U . . .
C33C C 0.0286(3) 0.0208(2) 0.13860(19) 0.0335(6) Uani 1 1 d . . . . .
C34C C -0.0809(3) 0.0308(2) 0.1109(2) 0.0362(7) Uani 1 1 d . . . . .
H34C H -0.1498 -0.0280 0.0932 0.043 Uiso 1 1 calc R U . . .
C35C C -0.0876(3) 0.1287(2) 0.1096(2) 0.0345(6) Uani 1 1 d . . . . .
C36C C 0.0132(2) 0.2143(2) 0.13437(19) 0.0307(6) Uani 1 1 d . . . . .
H36C H 0.0059 0.2807 0.1322 0.037 Uiso 1 1 calc R U . . .
C37C C 0.0367(3) -0.0848(2) 0.1415(2) 0.0461(8) Uani 1 1 d D U . . .
C38C C -0.2062(3) 0.1413(3) 0.0810(2) 0.0499(8) Uani 1 1 d D U . . .
F371 F 0.1062(8) -0.1052(8) 0.0989(6) 0.055(2) Uani 0.4 1 d D U P I 1
F372 F -0.0700(8) -0.1588(10) 0.1057(6) 0.062(2) Uani 0.4 1 d D U P I 1
F373 F 0.0725(8) -0.1034(12) 0.2248(6) 0.064(3) Uani 0.4 1 d D U P I 1
F374 F 0.1377(7) -0.0860(9) 0.1310(7) 0.062(3) Uani 0.4 1 d D U P I 2
F375 F -0.0497(9) -0.1534(9) 0.0783(6) 0.065(3) Uani 0.4 1 d D U P I 2
F376 F 0.0316(9) -0.1195(10) 0.2185(6) 0.052(2) Uani 0.4 1 d D U P I 2
F377 F 0.1481(9) -0.0832(10) 0.1833(9) 0.061(3) Uani 0.2 1 d D U P I 3
F378 F 0.0087(14) -0.1383(11) 0.0627(7) 0.068(3) Uani 0.2 1 d D U P I 3
F379 F -0.0284(12) -0.1458(10) 0.1863(9) 0.060(3) Uani 0.2 1 d D U P I 3
F381 F -0.2072(9) 0.2378(6) 0.0827(5) 0.077(2) Uani 0.6 1 d D U P J 1
F382 F -0.2773(11) 0.0912(7) 0.1275(6) 0.0448(18) Uani 0.6 1 d D U P J 1
F383 F -0.2638(8) 0.0955(5) -0.0041(4) 0.070(2) Uani 0.6 1 d D U P J 1
F384 F -0.1958(11) 0.2329(7) 0.1186(6) 0.066(3) Uani 0.4 1 d D U P J 2
F385 F -0.2825(18) 0.0735(11) 0.1094(9) 0.045(3) Uani 0.4 1 d D U P J 2
F386 F -0.2487(13) 0.1405(8) -0.0034(7) 0.080(3) Uani 0.4 1 d D U P J 2
C41C C 0.2257(2) 0.4056(2) 0.14405(18) 0.0290(6) Uani 1 1 d . . . . .
C42C C 0.1681(3) 0.3916(2) 0.05352(19) 0.0336(6) Uani 1 1 d . . . . .
H42C H 0.1336 0.3238 0.0234 0.040 Uiso 1 1 calc R U . . .
C43C C 0.1596(3) 0.4739(3) 0.0059(2) 0.0386(7) Uani 1 1 d . . . . .
C44C C 0.2093(3) 0.5740(2) 0.0478(2) 0.0403(7) Uani 1 1 d . . . . .
H44C H 0.2033 0.6304 0.0159 0.048 Uiso 1 1 calc R U . . .
C45C C 0.2675(3) 0.5894(2) 0.1370(2) 0.0368(7) Uani 1 1 d . . . . .
C46C C 0.2764(3) 0.5074(2) 0.1841(2) 0.0328(6) Uani 1 1 d . . . . .
H46C H 0.3182 0.5209 0.2452 0.039 Uiso 1 1 calc R U . . .
F471 F -0.0022(5) 0.3673(3) -0.1115(4) 0.0569(15) Uani 0.6 1 d D U P K 1
F472 F 0.1597(7) 0.4307(6) -0.1402(5) 0.080(2) Uani 0.6 1 d D U P K 1
F473 F 0.0580(5) 0.5270(4) -0.1253(5) 0.0582(17) Uani 0.6 1 d D U P K 1
F474 F 0.0428(14) 0.3576(10) -0.1267(11) 0.077(4) Uani 0.2 1 d D U P K 2
F475 F 0.1802(12) 0.4964(12) -0.1327(9) 0.074(3) Uani 0.2 1 d D U P K 2
F476 F 0.0227(13) 0.5060(12) -0.1124(14) 0.057(4) Uani 0.2 1 d D U P K 2
F477 F -0.0159(12) 0.4015(11) -0.1083(15) 0.068(4) Uani 0.2 1 d D U P K 3
F478 F 0.1417(17) 0.3939(12) -0.1298(14) 0.060(3) Uani 0.2 1 d D U P K 3
F479 F 0.1114(15) 0.5385(12) -0.1292(13) 0.076(4) Uani 0.2 1 d D U P K 3
F481 F 0.2879(6) 0.6990(6) 0.2597(4) 0.0590(18) Uani 0.55 1 d D U P L 1
F482 F 0.4388(5) 0.7255(5) 0.2126(4) 0.0573(15) Uani 0.55 1 d D U P L 1
F483 F 0.2928(6) 0.7667(6) 0.1380(5) 0.0617(18) Uani 0.55 1 d D U P L 1
F484 F 0.3381(12) 0.6977(13) 0.2736(7) 0.059(3) Uani 0.25 1 d D U P L 2
F485 F 0.4220(11) 0.7480(11) 0.1769(10) 0.083(4) Uani 0.25 1 d D U P L 2
F486 F 0.2506(11) 0.7509(10) 0.1609(9) 0.077(4) Uani 0.25 1 d D U P L 2
F487 F 0.2527(15) 0.7128(16) 0.2314(11) 0.072(4) Uani 0.2 1 d D U P L 3
F488 F 0.4233(13) 0.7122(15) 0.2458(10) 0.071(4) Uani 0.2 1 d D U P L 3
F489 F 0.3374(16) 0.7713(16) 0.1372(15) 0.067(5) Uani 0.2 1 d D U P L 3
C47C C 0.0981(3) 0.4534(3) -0.0907(2) 0.0562(9) Uani 1 1 d D U . . .
C48C C 0.3205(3) 0.6956(3) 0.1864(2) 0.0500(8) Uani 1 1 d D U . . .

loop_
_atom_site_aniso_label
_atom_site_aniso_U_11
_atom_site_aniso_U_22
_atom_site_aniso_U_33
_atom_site_aniso_U_23
_atom_site_aniso_U_13
_atom_site_aniso_U_12
Rh1 0.04694(18) 0.0549(2) 0.02839(15) -0.00831(11) 0.01328(12) -0.00434(13)
N1A 0.059(2) 0.079(2) 0.0311(16) -0.0109(15) 0.0117(14) -0.0141(18)
N2A 0.0481(18) 0.067(2) 0.0343(15) -0.0036(14) 0.0123(14) -0.0118(16)
C3A 0.047(2) 0.101(4) 0.059(3) 0.014(2) 0.011(2) 0.000(2)
C4A 0.050(3) 0.155(6) 0.051(3) 0.019(3) 0.005(2) 0.009(3)
C5A 0.063(3) 0.127(5) 0.038(2) -0.008(2) 0.006(2) -0.007(3)
C1 0.097(3) 0.052(2) 0.045(2) -0.0116(18) 0.031(2) -0.009(2)
N1A' 0.071(2) 0.076(2) 0.067(2) -0.0077(19) 0.0235(19) 0.031(2)
N2A' 0.059(2) 0.095(3) 0.057(2) -0.0114(19) 0.0147(17) 0.029(2)
N3A' 0.065(2) 0.0530(18) 0.0349(15) -0.0034(13) 0.0180(14) 0.0093(15)
C4A' 0.086(3) 0.0361(18) 0.0372(18) -0.0002(14) 0.0274(19) 0.0034(18)
C5A' 0.092(3) 0.050(2) 0.053(2) 0.0026(18) 0.035(2) 0.025(2)
C2 0.082(8) 0.080(11) 0.092(12) -0.009(8) 0.014(8) 0.043(9)
C3 0.079(6) 0.057(5) 0.066(5) 0.004(4) 0.030(5) 0.032(4)
C4 0.076(6) 0.088(12) 0.059(9) -0.003(5) 0.031(6) 0.034(8)
C5 0.046(4) 0.045(4) 0.049(4) 0.006(3) 0.013(3) 0.020(3)
C6 0.053(4) 0.069(5) 0.046(4) 0.005(3) 0.007(3) 0.023(3)
C7 0.065(5) 0.092(5) 0.058(4) 0.016(4) 0.006(4) 0.009(4)
C8 0.075(5) 0.064(5) 0.070(5) 0.025(4) 0.010(4) 0.014(4)
C2' 0.070(6) 0.072(9) 0.078(7) 0.038(6) 0.038(5) 0.046(7)
C1E 0.123(10) 0.110(9) 0.057(6) 0.012(6) 0.017(6) 0.028(8)
Cl1E 0.0788(19) 0.148(3) 0.135(3) 0.037(2) 0.0406(19) 0.045(2)
Cl2E 0.087(2) 0.220(5) 0.122(3) 0.063(3) 0.034(2) 0.080(3)
C1B 0.056(2) 0.064(2) 0.0389(19) -0.0045(17) 0.0174(17) -0.0047(19)
O1B 0.081(2) 0.104(3) 0.067(2) 0.0010(18) 0.0437(18) 0.023(2)
C2B 0.062(2) 0.085(3) 0.038(2) -0.0046(19) 0.0212(19) 0.005(2)
O2B 0.086(2) 0.162(4) 0.0332(16) 0.0102(19) 0.0093(16) 0.029(2)
B1C 0.0273(15) 0.0284(16) 0.0314(16) -0.0002(13) 0.0091(13) 0.0111(13)
C11C 0.0268(13) 0.0271(14) 0.0331(15) 0.0023(11) 0.0120(11) 0.0075(11)
C12C 0.0303(14) 0.0375(16) 0.0309(15) -0.0005(12) 0.0082(12) 0.0129(12)
C13C 0.0321(15) 0.0448(18) 0.0382(16) -0.0042(13) 0.0109(13) 0.0143(13)
C14C 0.0362(16) 0.0493(19) 0.0294(15) -0.0023(13) 0.0113(13) 0.0112(14)
C15C 0.0342(16) 0.0456(18) 0.0324(15) 0.0066(13) 0.0096(13) 0.0136(14)
C16C 0.0330(15) 0.0375(16) 0.0371(16) 0.0065(13) 0.0136(13) 0.0168(13)
C17C 0.054(2) 0.087(3) 0.0411(18) -0.0065(18) 0.0139(16) 0.040(2)
C18C 0.053(2) 0.081(3) 0.0408(19) 0.0134(18) 0.0094(16) 0.0337(19)
F171 0.053(4) 0.105(6) 0.064(4) -0.032(4) -0.008(3) 0.055(4)
F172 0.069(4) 0.064(3) 0.058(4) -0.008(3) -0.012(3) 0.054(3)
F173 0.071(6) 0.106(6) 0.098(5) 0.020(5) 0.056(4) 0.046(4)
F174 0.066(7) 0.074(7) 0.085(6) 0.008(6) 0.028(5) 0.050(5)
F175 0.079(7) 0.111(8) 0.068(5) -0.033(6) 0.006(5) 0.053(6)
F176 0.038(4) 0.101(6) 0.084(7) 0.016(5) 0.014(5) 0.041(4)
F177 0.077(6) 0.090(5) 0.056(6) 0.035(5) 0.019(4) 0.072(4)
F178 0.018(4) 0.047(5) 0.025(3) -0.014(3) 0.005(3) 0.011(3)
F179 0.055(5) 0.122(7) 0.043(5) -0.017(5) -0.015(4) 0.069(5)
F181 0.076(5) 0.129(6) 0.031(3) 0.027(3) 0.011(3) 0.048(4)
F182 0.077(4) 0.089(4) 0.044(5) 0.035(3) 0.013(4) 0.053(3)
F183 0.046(3) 0.111(5) 0.048(6) 0.023(4) -0.016(3) 0.001(3)
F184 0.099(7) 0.156(7) 0.042(3) -0.027(5) -0.021(3) 0.081(5)
F185 0.073(4) 0.090(4) 0.049(6) 0.043(3) 0.012(4) 0.032(3)
F186 0.038(3) 0.110(5) 0.047(5) 0.021(4) -0.011(3) 0.024(3)
C21C 0.0273(14) 0.0264(14) 0.0324(14) 0.0022(11) 0.0105(11) 0.0084(11)
C22C 0.0296(15) 0.0408(17) 0.0343(15) -0.0056(13) 0.0107(12) 0.0067(13)
C23C 0.0254(15) 0.0511(19) 0.0385(17) -0.0086(14) 0.0064(13) 0.0027(13)
C24C 0.0234(14) 0.0491(18) 0.0433(17) -0.0044(14) 0.0105(13) 0.0096(13)
C25C 0.0271(14) 0.0393(17) 0.0396(16) -0.0065(13) 0.0097(12) 0.0101(13)
C26C 0.0212(13) 0.0321(15) 0.0366(15) -0.0043(12) 0.0050(11) 0.0068(11)
C27C 0.0286(18) 0.110(4) 0.054(2) -0.027(2) 0.0061(17) 0.003(2)
C28C 0.0335(18) 0.074(3) 0.064(2) -0.033(2) 0.0065(16) 0.0158(17)
F271 0.047(5) 0.095(5) 0.084(7) -0.053(4) 0.020(4) -0.025(4)
F272 0.046(6) 0.177(8) 0.069(5) 0.020(5) -0.021(4) 0.011(5)
F273 0.023(3) 0.150(8) 0.082(5) -0.041(5) 0.014(3) -0.009(4)
F276 0.030(4) 0.184(9) 0.109(8) -0.068(6) -0.012(4) 0.027(6)
F275 0.033(5) 0.183(9) 0.048(4) -0.026(4) -0.014(3) 0.021(4)
F274 0.076(8) 0.096(6) 0.096(7) -0.040(5) 0.039(5) -0.050(4)
F281 0.049(5) 0.120(6) 0.081(5) -0.043(4) 0.049(4) -0.005(4)
F282 0.031(3) 0.066(5) 0.055(5) -0.031(3) 0.012(3) 0.004(3)
F283 0.059(5) 0.089(4) 0.116(5) -0.056(4) -0.010(4) 0.056(4)
F285 0.037(4) 0.086(6) 0.038(3) -0.015(4) 0.005(3) 0.011(4)
F286 0.100(7) 0.087(4) 0.113(5) -0.044(4) 0.003(6) 0.061(5)
F284 0.032(3) 0.187(12) 0.102(6) -0.093(7) 0.011(3) 0.034(5)
C31C 0.0268(13) 0.0317(14) 0.0269(13) 0.0014(11) 0.0110(11) 0.0116(11)
C32C 0.0285(14) 0.0341(15) 0.0351(15) 0.0053(12) 0.0131(12) 0.0136(12)
C33C 0.0397(16) 0.0311(15) 0.0335(15) 0.0046(12) 0.0175(13) 0.0115(13)
C34C 0.0305(15) 0.0372(16) 0.0347(16) 0.0013(13) 0.0100(12) 0.0028(12)
C35C 0.0281(14) 0.0433(17) 0.0339(15) 0.0090(13) 0.0107(12) 0.0127(13)
C36C 0.0294(14) 0.0338(15) 0.0329(15) 0.0047(12) 0.0117(12) 0.0140(12)
C37C 0.0550(19) 0.0348(17) 0.0531(19) 0.0082(14) 0.0244(16) 0.0139(15)
C38C 0.0301(16) 0.064(2) 0.057(2) 0.0168(17) 0.0119(15) 0.0173(16)
F371 0.077(5) 0.032(5) 0.071(5) -0.003(4) 0.042(4) 0.022(4)
F372 0.064(4) 0.032(3) 0.086(6) -0.005(4) 0.029(4) 0.007(3)
F373 0.085(7) 0.043(5) 0.064(4) 0.024(3) 0.022(4) 0.021(5)
F374 0.076(4) 0.033(4) 0.096(7) -0.006(6) 0.051(5) 0.024(4)
F375 0.081(5) 0.038(5) 0.069(5) -0.023(5) 0.015(4) 0.018(5)
F376 0.055(5) 0.036(5) 0.061(4) 0.021(3) 0.023(3) 0.006(5)
F377 0.062(5) 0.032(5) 0.095(7) 0.005(6) 0.023(5) 0.025(4)
F378 0.099(8) 0.044(6) 0.066(5) -0.009(5) 0.038(6) 0.020(7)
F379 0.072(6) 0.037(6) 0.076(7) 0.022(5) 0.041(5) 0.007(5)
F381 0.038(3) 0.072(3) 0.127(5) 0.051(3) 0.014(4) 0.032(2)
F382 0.029(3) 0.066(4) 0.040(3) 0.002(3) 0.013(3) 0.014(3)
F383 0.041(2) 0.119(5) 0.040(2) 0.023(3) 0.0015(18) 0.023(4)
F384 0.031(4) 0.053(4) 0.124(7) 0.022(4) 0.015(5) 0.032(3)
F385 0.029(3) 0.053(4) 0.046(5) -0.010(3) 0.014(4) 0.005(3)
F386 0.060(6) 0.140(8) 0.066(4) 0.055(5) 0.023(3) 0.062(6)
C41C 0.0279(14) 0.0310(14) 0.0312(14) 0.0017(11) 0.0120(11) 0.0116(11)
C42C 0.0374(16) 0.0338(15) 0.0322(15) -0.0004(12) 0.0129(12) 0.0136(13)
C43C 0.0466(18) 0.0449(18) 0.0307(15) 0.0039(13) 0.0148(13) 0.0212(15)
C44C 0.0533(19) 0.0377(17) 0.0382(17) 0.0109(13) 0.0189(15) 0.0217(15)
C45C 0.0425(17) 0.0313(15) 0.0385(16) 0.0047(13) 0.0155(14) 0.0122(13)
C46C 0.0334(15) 0.0335(15) 0.0314(15) 0.0017(12) 0.0093(12) 0.0117(12)
F471 0.068(3) 0.049(2) 0.045(3) -0.008(2) -0.010(2) 0.032(2)
F472 0.103(4) 0.112(5) 0.037(3) -0.008(4) 0.024(3) 0.052(4)
F473 0.075(4) 0.058(3) 0.039(3) 0.018(2) 0.007(4) 0.026(3)
F474 0.111(8) 0.075(6) 0.043(6) -0.013(5) -0.002(7) 0.048(6)
F475 0.083(6) 0.118(8) 0.030(5) 0.003(6) 0.021(5) 0.046(6)
F476 0.057(6) 0.077(7) 0.042(7) 0.021(6) 0.014(5) 0.030(5)
F477 0.062(5) 0.080(8) 0.062(6) 0.000(7) -0.002(5) 0.042(5)
F478 0.084(7) 0.077(7) 0.021(5) 0.000(6) 0.011(5) 0.037(6)
F479 0.115(9) 0.066(6) 0.038(6) 0.009(5) 0.004(8) 0.034(6)
F481 0.091(5) 0.043(3) 0.049(3) -0.003(3) 0.029(3) 0.024(4)
F482 0.064(3) 0.041(3) 0.047(4) 0.002(3) 0.011(2) -0.003(2)
F483 0.094(5) 0.028(3) 0.061(3) 0.010(2) 0.023(4) 0.017(4)
F484 0.091(8) 0.037(5) 0.044(4) -0.005(4) 0.013(5) 0.023(6)
F485 0.095(6) 0.052(6) 0.078(8) -0.001(6) 0.032(6) -0.013(5)
F486 0.110(7) 0.033(5) 0.076(7) -0.003(5) -0.002(6) 0.033(5)
F487 0.097(7) 0.048(7) 0.069(8) -0.016(6) 0.035(6) 0.011(6)
F488 0.081(6) 0.045(6) 0.060(8) 0.003(6) -0.006(6) 0.007(6)
F489 0.093(9) 0.034(6) 0.055(6) 0.008(5) 0.015(6) 0.001(7)
C47C 0.075(2) 0.065(2) 0.0347(17) 0.0058(16) 0.0126(17) 0.0354(19)
C48C 0.069(2) 0.0341(17) 0.0444(18) 0.0033(14) 0.0154(16) 0.0146(16)

loop_
_atom_type_symbol
_atom_type_description
_atom_type_scat_dispersion_real
_atom_type_scat_dispersion_imag
_atom_type_scat_source
C C 0.0033 0.0016 'International Tables Vol C Tables 4.2.6.8 and 6.1.1.4'
H H 0.0000 0.0000 'International Tables Vol C Tables 4.2.6.8 and 6.1.1.4'
B B 0.0013 0.0007 'International Tables Vol C Tables 4.2.6.8 and 6.1.1.4'
N N 0.0061 0.0033 'International Tables Vol C Tables 4.2.6.8 and 6.1.1.4'
F F 0.0171 0.0103 'International Tables Vol C Tables 4.2.6.8 and 6.1.1.4'
Rh Rh -1.1178 0.9187 'International Tables Vol C Tables 4.2.6.8 and 6.1.1.4'
O O 0.0106 0.0060 'International Tables Vol C Tables 4.2.6.8 and 6.1.1.4'
Cl Cl 0.1484 0.1585 'International Tables Vol C Tables 4.2.6.8 and 6.1.1.4'

loop_
_geom_angle_atom_site_label_1
_geom_angle_atom_site_label_2
_geom_angle_atom_site_label_3
_geom_angle
Cl2D C1D Cl1D 111.7(8)
Cl2D C1D H1D1 109.3
Cl1D C1D H1D1 109.3
Cl2D C1D H1D2 109.3
Cl1D C1D H1D2 109.3
H1D1 C1D H1D2 107.9
Cl2F C1F Cl1F 114.6(9)
Cl2F C1F H1F1 108.6
Cl1F C1F H1F1 108.6
Cl2F C1F H1F2 108.6
Cl1F C1F H1F2 108.6
H1F1 C1F H1F2 107.6
C2B Rh1 C1B 88.95(18)
C2B Rh1 N3A' 90.18(16)
C1B Rh1 N3A' 178.43(14)
C2B Rh1 N2A 173.46(18)
C1B Rh1 N2A 93.60(16)
N3A' Rh1 N2A 87.40(13)
C5A N1A N2A 110.0(5)
C5A N1A C1 127.4(4)
N2A N1A C1 122.1(3)
C3A N2A N1A 106.4(4)
C3A N2A Rh1 130.2(3)
N1A N2A Rh1 123.3(3)
N2A C3A C4A 109.1(5)
N2A C3A H3A 125.4
C4A C3A H3A 125.4
C5A C4A C3A 106.4(5)
C5A C4A H4A 126.8
C3A C4A H4A 126.8
N1A C5A C4A 108.1(4)
N1A C5A H5A 126.0
C4A C5A H5A 126.0
N1A C1 C4A' 113.9(3)
N1A C1 H1A 108.8
C4A' C1 H1A 108.8
N1A C1 H1B 108.8
C4A' C1 H1B 108.8
H1A C1 H1B 107.7
C5A' N1A' N2A' 111.1(4)
C5A' N1A' C2 126.8(7)
N2A' N1A' C2 118.6(8)
N3A' N2A' N1A' 105.9(3)
N2A' N3A' C4A' 110.5(3)
N2A' N3A' Rh1 124.4(2)
C4A' N3A' Rh1 125.0(3)
N3A' C4A' C5A' 105.7(4)
N3A' C4A' C1 120.7(4)
C5A' C4A' C1 133.3(4)
N1A' C5A' C4A' 106.7(3)
N1A' C5A' H4' 126.6
C4A' C5A' H4' 126.6
C3 C2 N1A' 114.0(11)
C3 C2 H2A 108.7
N1A' C2 H2A 108.7
C3 C2 H2B 108.7
N1A' C2 H2B 108.7
H2A C2 H2B 107.6
C8 C3 C4 116.1(10)
C8 C3 C2 123.9(11)
C4 C3 C2 119.9(12)
C5 C4 C3 121.3(9)
C5 C4 H4 119.4
C3 C4 H4 119.4
C4 C5 C6 119.9(7)
C7 C6 C5 119.5(8)
C7 C6 H6 120.2
C5 C6 H6 120.2
C8 C7 C6 119.9(9)
C8 C7 H7 120.1
C6 C7 H7 120.1
C7 C8 C3 123.2(9)
C7 C8 H8 118.4
C3 C8 H8 118.4
C3 C2' N1A' 117.8(11)
H2'1 C2' H2'2 107.2
Cl2E C1E Cl1E 114.3(7)
Cl2E C1E H1E1 108.7
Cl1E C1E H1E1 108.7
Cl2E C1E H1E2 108.7
Cl1E C1E H1E2 108.7
H1E1 C1E H1E2 107.6
O1B C1B Rh1 177.2(4)
O2B C2B Rh1 175.8(5)
C21C B1C C41C 103.5(2)
C21C B1C C31C 113.6(2)
C41C B1C C31C 110.8(2)
C21C B1C C11C 113.5(2)
C41C B1C C11C 110.3(2)
C31C B1C C11C 105.3(2)
C16C C11C C12C 115.2(3)
C16C C11C B1C 125.6(2)
C12C C11C B1C 119.2(2)
C13C C12C C11C 122.5(3)
C13C C12C H12C 118.7
C11C C12C H12C 118.7
C12C C13C C14C 121.0(3)
C12C C13C C17C 120.2(3)
C14C C13C C17C 118.8(3)
C15C C14C C13C 117.7(3)
C15C C14C H14C 121.1
C13C C14C H14C 121.1
C14C C15C C16C 120.8(3)
C14C C15C C18C 119.8(3)
C16C C15C C18C 119.4(3)
C11C C16C C15C 122.6(3)
C11C C16C H16C 118.7
C15C C16C H16C 118.7
F173 C17C F171 111.2(5)
F175 C17C F174 111.9(8)
F177 C17C F179 111.2(5)
F177 C17C F178 106.8(5)
F179 C17C F178 106.0(5)
F173 C17C F172 103.7(5)
F171 C17C F172 100.2(4)
F175 C17C F176 99.4(8)
F174 C17C F176 98.5(7)
F173 C17C C13C 115.6(5)
F177 C17C C13C 114.2(5)
F175 C17C C13C 117.7(7)
F171 C17C C13C 115.7(4)
F174 C17C C13C 117.6(6)
F179 C17C C13C 109.4(5)
F178 C17C C13C 108.8(5)
F172 C17C C13C 108.4(4)
F176 C17C C13C 107.9(6)
F183 C18C F181 108.7(5)
F183 C18C F182 106.2(6)
F181 C18C F182 103.7(5)
F185 C18C F184 106.4(6)
F185 C18C F186 104.5(6)
F184 C18C F186 103.5(5)
F183 C18C C15C 117.9(7)
F181 C18C C15C 111.2(5)
F185 C18C C15C 118.0(7)
F182 C18C C15C 108.1(6)
F184 C18C C15C 114.6(6)
F186 C18C C15C 108.3(6)
C22C C21C C26C 115.1(2)
C22C C21C B1C 122.2(2)
C26C C21C B1C 122.2(2)
C21C C22C C23C 122.4(3)
C21C C22C H22C 118.8
C23C C22C H22C 118.8
C24C C23C C22C 121.2(3)
C24C C23C C27C 120.5(3)
C22C C23C C27C 118.3(3)
C23C C24C C25C 117.7(3)
C23C C24C H24C 121.1
C25C C24C H24C 121.1
C24C C25C C26C 120.7(3)
C24C C25C C28C 118.1(3)
C26C C25C C28C 121.2(3)
C25C C26C C21C 122.8(3)
C25C C26C H26C 118.6
C21C C26C H26C 118.6
F274 C27C F276 109.8(7)
F272 C27C F273 107.0(6)
F272 C27C F271 105.7(7)
F273 C27C F271 103.2(6)
F274 C27C F275 106.5(7)
F276 C27C F275 105.9(6)
F272 C27C C23C 115.6(7)
F274 C27C C23C 113.8(9)
F276 C27C C23C 111.9(7)
F273 C27C C23C 113.1(7)
F271 C27C C23C 111.2(7)
F275 C27C C23C 108.5(6)
F284 C28C F285 107.9(7)
F284 C28C F286 105.7(6)
F285 C28C F286 105.2(7)
F283 C28C F282 106.7(7)
F283 C28C F281 106.2(6)
F282 C28C F281 105.9(7)
F284 C28C C25C 117.1(7)
F285 C28C C25C 113.0(9)
F286 C28C C25C 107.0(7)
F283 C28C C25C 115.4(8)
F282 C28C C25C 113.3(8)
F281 C28C C25C 108.6(6)
C32C C31C C36C 116.0(3)
C32C C31C B1C 123.3(2)
C36C C31C B1C 120.5(2)
C33C C32C C31C 121.7(3)
C33C C32C H32C 119.1
C31C C32C H32C 119.1
C34C C33C C32C 121.1(3)
C34C C33C C37C 118.6(3)
C32C C33C C37C 120.3(3)
C33C C34C C35C 118.2(3)
C33C C34C H34C 120.9
C35C C34C H34C 120.9
C34C C35C C36C 120.7(3)
C34C C35C C38C 119.0(3)
C36C C35C C38C 120.3(3)
C35C C36C C31C 122.2(3)
C35C C36C H36C 118.9
C31C C36C H36C 118.9
F371 C37C F373 107.9(7)
F376 C37C F374 107.0(6)
F376 C37C F375 107.1(6)
F374 C37C F375 107.2(5)
F378 C37C F379 105.9(6)
F371 C37C F372 105.2(6)
F373 C37C F372 105.0(6)
F378 C37C F377 104.2(6)
F379 C37C F377 103.5(6)
F371 C37C C33C 115.7(6)
F373 C37C C33C 110.5(8)
F376 C37C C33C 111.9(7)
F374 C37C C33C 111.1(6)
F378 C37C C33C 114.9(7)
F375 C37C C33C 112.4(7)
F379 C37C C33C 114.9(7)
F372 C37C C33C 111.8(7)
F377 C37C C33C 112.2(6)
F386 C38C F385 109.3(8)
F386 C38C F384 106.6(6)
F385 C38C F384 105.9(7)
F381 C38C F382 107.1(6)
F381 C38C F383 106.7(5)
F382 C38C F383 103.9(5)
F386 C38C C35C 114.8(8)
F385 C38C C35C 111.9(11)
F384 C38C C35C 107.8(6)
F381 C38C C35C 116.3(5)
F382 C38C C35C 112.8(7)
F383 C38C C35C 109.3(5)
C42C C41C C46C 116.0(3)
C42C C41C B1C 122.4(2)
C46C C41C B1C 121.4(3)
C43C C42C C41C 122.2(3)
C43C C42C H42C 118.9
C41C C42C H42C 118.9
C44C C43C C42C 120.4(3)
C44C C43C C47C 120.3(3)
C42C C43C C47C 119.3(3)
C45C C44C C43C 118.3(3)
C45C C44C H44C 120.9
C43C C44C H44C 120.9
C44C C45C C46C 121.2(3)
C44C C45C C48C 120.8(3)
C46C C45C C48C 118.0(3)
C45C C46C C41C 121.9(3)
C45C C46C H46C 119.1
C41C C46C H46C 119.1
F479 C47C F477 109.0(8)
F479 C47C F478 107.2(8)
F477 C47C F478 106.0(8)
F474 C47C F476 108.3(8)
F473 C47C F472 108.0(4)
F474 C47C F475 107.5(7)
F476 C47C F475 103.8(7)
F473 C47C F471 103.1(4)
F472 C47C F471 102.7(4)
F474 C47C C43C 118.6(8)
F479 C47C C43C 112.6(10)
F477 C47C C43C 112.1(10)
F473 C47C C43C 115.3(4)
F478 C47C C43C 109.7(10)
F476 C47C C43C 110.4(10)
F472 C47C C43C 114.5(5)
F475 C47C C43C 107.2(7)
F471 C47C C43C 111.9(4)
F489 C48C F488 105.2(8)
F489 C48C F487 105.5(9)
F488 C48C F487 105.1(8)
F485 C48C F486 106.9(7)
F485 C48C F484 105.6(7)
F486 C48C F484 104.4(7)
F483 C48C F481 108.6(5)
F483 C48C F482 106.0(4)
F481 C48C F482 106.6(4)
F485 C48C C45C 113.9(7)
F489 C48C C45C 115.4(12)
F488 C48C C45C 113.9(9)
F487 C48C C45C 110.9(9)
F486 C48C C45C 111.4(7)
F483 C48C C45C 113.0(4)
F484 C48C C45C 114.1(8)
F481 C48C C45C 111.1(4)
F482 C48C C45C 111.1(4)

loop_
_geom_bond_atom_site_label_1
_geom_bond_atom_site_label_2
_geom_bond_distance
C1D Cl2D 1.716(10)
C1D Cl1D 1.732(10)
C1D H1D1 0.9900
C1D H1D2 0.9900
C1F Cl2F 1.701(10)
C1F Cl1F 1.701(10)
C1F H1F1 0.9900
C1F H1F2 0.9900
Rh1 C2B 1.856(5)
Rh1 C1B 1.868(5)
Rh1 N3A' 2.073(3)
Rh1 N2A 2.075(3)
N1A C5A 1.336(6)
N1A N2A 1.372(5)
N1A C1 1.442(7)
N2A C3A 1.336(6)
C3A C4A 1.396(7)
C3A H3A 0.9500
C4A C5A 1.358(9)
C4A H4A 0.9500
C5A H5A 0.9500
C1 C4A' 1.471(6)
C1 H1A 0.9900
C1 H1B 0.9900
N1A' C5A' 1.327(6)
N1A' N2A' 1.332(5)
N1A' C2' 1.513(17)
N1A' C2 1.538(18)
N2A' N3A' 1.328(5)
N3A' C4A' 1.354(4)
C4A' C5A' 1.373(6)
C5A' H4' 0.9500
C2 C3 1.44(2)
C2 H2A 0.9900
C2 H2B 0.9900
C3 C8 1.373(13)
C3 C4 1.401(15)
C3 C2' 1.40(2)
C4 C5 1.357(19)
C4 H4 0.9500
C5 C6 1.381(11)
C6 C7 1.361(13)
C6 H6 0.9500
C7 C8 1.342(14)
C7 H7 0.9500
C8 H8 0.9500
C2' H2'1 0.9900
C2' H2'2 0.9900
C1E Cl2E 1.687(13)
C1E Cl1E 1.721(13)
C1E H1E1 0.9900
C1E H1E2 0.9900
C1B O1B 1.132(5)
C2B O2B 1.129(5)
B1C C21C 1.640(4)
B1C C41C 1.641(4)
B1C C31C 1.642(4)
B1C C11C 1.648(4)
C11C C16C 1.389(4)
C11C C12C 1.403(4)
C12C C13C 1.384(4)
C12C H12C 0.9500
C13C C14C 1.386(5)
C13C C17C 1.495(4)
C14C C15C 1.380(4)
C14C H14C 0.9500
C15C C16C 1.397(4)
C15C C18C 1.495(5)
C16C H16C 0.9500
C17C F173 1.294(7)
C17C F177 1.311(8)
C17C F175 1.323(10)
C17C F171 1.330(6)
C17C F174 1.335(10)
C17C F179 1.338(8)
C17C F178 1.369(8)
C17C F172 1.396(6)
C17C F176 1.401(9)
C18C F183 1.307(9)
C18C F181 1.328(8)
C18C F185 1.333(9)
C18C F182 1.341(9)
C18C F184 1.349(8)
C18C F186 1.363(9)
C21C C22C 1.393(4)
C21C C26C 1.397(4)
C22C C23C 1.396(4)
C22C H22C 0.9500
C23C C24C 1.373(5)
C23C C27C 1.498(5)
C24C C25C 1.388(4)
C24C H24C 0.9500
C25C C26C 1.389(4)
C25C C28C 1.487(5)
C26C H26C 0.9500
C27C F272 1.307(10)
C27C F274 1.317(10)
C27C F276 1.323(10)
C27C F273 1.330(10)
C27C F271 1.336(10)
C27C F275 1.345(10)
C28C F284 1.317(10)
C28C F285 1.326(10)
C28C F286 1.340(10)
C28C F283 1.329(9)
C28C F282 1.342(10)
C28C F281 1.351(8)
C31C C32C 1.395(4)
C31C C36C 1.401(4)
C32C C33C 1.389(4)
C32C H32C 0.9500
C33C C34C 1.380(4)
C33C C37C 1.494(4)
C34C C35C 1.381(5)
C34C H34C 0.9500
C35C C36C 1.384(4)
C35C C38C 1.505(4)
C36C H36C 0.9500
C37C F371 1.333(8)
C37C F373 1.333(9)
C37C F376 1.334(9)
C37C F374 1.334(8)
C37C F378 1.336(9)
C37C F375 1.339(8)
C37C F379 1.343(9)
C37C F372 1.363(8)
C37C F377 1.370(9)
C38C F386 1.296(10)
C38C F385 1.302(11)
C38C F384 1.338(9)
C38C F381 1.336(7)
C38C F382 1.350(8)
C38C F383 1.372(7)
C41C C42C 1.398(4)
C41C C46C 1.398(4)
C42C C43C 1.395(4)
C42C H42C 0.9500
C43C C44C 1.387(5)
C43C C47C 1.490(5)
C44C C45C 1.379(5)
C44C H44C 0.9500
C45C C46C 1.389(4)
C45C C48C 1.499(5)
C46C H46C 0.9500
F471 C47C 1.386(6)
F472 C47C 1.341(6)
F473 C47C 1.337(6)
F474 C47C 1.313(11)
F475 C47C 1.370(11)
F476 C47C 1.347(13)
F477 C47C 1.331(14)
F478 C47C 1.346(14)
F479 C47C 1.322(14)
F481 C48C 1.341(6)
F482 C48C 1.352(6)
F483 C48C 1.334(6)
F484 C48C 1.339(11)
F485 C48C 1.308(10)
F486 C48C 1.329(10)
F487 C48C 1.324(13)
F488 C48C 1.322(13)
F489 C48C 1.318(14)

loop_
_geom_torsion_atom_site_label_1
_geom_torsion_atom_site_label_2
_geom_torsion_atom_site_label_3
_geom_torsion_atom_site_label_4
_geom_torsion
C5A N1A N2A C3A -0.2(4)
C1 N1A N2A C3A -172.9(4)
C5A N1A N2A Rh1 -177.2(3)
C1 N1A N2A Rh1 10.1(5)
N1A N2A C3A C4A 1.2(5)
Rh1 N2A C3A C4A 178.0(3)
N2A C3A C4A C5A -1.8(6)
N2A N1A C5A C4A -1.0(6)
C1 N1A C5A C4A 171.3(4)
C3A C4A C5A N1A 1.7(6)
C5A N1A C1 C4A' 134.7(4)
N2A N1A C1 C4A' -53.9(5)
C5A' N1A' N2A' N3A' 0.3(5)
C2' N1A' N2A' N3A' 172.6(6)
C2 N1A' N2A' N3A' -160.1(8)
N1A' N2A' N3A' C4A' -0.6(5)
N1A' N2A' N3A' Rh1 -178.1(3)
N2A' N3A' C4A' C5A' 0.7(5)
Rh1 N3A' C4A' C5A' 178.2(3)
N2A' N3A' C4A' C1 175.9(4)
Rh1 N3A' C4A' C1 -6.6(5)
N1A C1 C4A' N3A' 51.7(5)
N1A C1 C4A' C5A' -134.6(5)
N2A' N1A' C5A' C4A' 0.2(5)
C2' N1A' C5A' C4A' -171.5(6)
C2 N1A' C5A' C4A' 158.5(9)
N3A' C4A' C5A' N1A' -0.5(5)
C1 C4A' C5A' N1A' -174.9(4)
C5A' N1A' C2 C3 166.7(8)
N2A' N1A' C2 C3 -36.4(15)
C2' N1A' C2 C3 65(3)
N1A' C2 C3 C8 96.8(14)
N1A' C2 C3 C4 -88.0(16)
N1A' C2 C3 C2' -66(2)
C8 C3 C4 C5 -1.9(18)
C2' C3 C4 C5 173.3(13)
C2 C3 C4 C5 -177.3(12)
C3 C4 C5 C6 4.1(18)
C4 C5 C6 C7 -4.0(14)
C5 C6 C7 C8 1.8(16)
C6 C7 C8 C3 0.4(17)
C4 C3 C8 C7 -0.4(16)
C2' C3 C8 C7 -171.4(16)
C2 C3 C8 C7 174.9(12)
C8 C3 C2' N1A' 46(2)
C4 C3 C2' N1A' -125.4(10)
C2 C3 C2' N1A' 74(3)
C5A' N1A' C2' C3 -170.5(7)
N2A' N1A' C2' C3 18.6(12)
C2 N1A' C2' C3 -74(3)
C21C B1C C11C C16C -22.5(4)
C41C B1C C11C C16C -138.0(3)
C31C B1C C11C C16C 102.3(3)
C21C B1C C11C C12C 159.6(3)
C41C B1C C11C C12C 44.0(3)
C31C B1C C11C C12C -75.6(3)
C16C C11C C12C C13C 2.3(4)
B1C C11C C12C C13C -179.5(3)
C11C C12C C13C C14C 1.0(5)
C11C C12C C13C C17C 179.9(3)
C12C C13C C14C C15C -2.8(5)
C17C C13C C14C C15C 178.3(3)
C13C C14C C15C C16C 1.2(5)
C13C C14C C15C C18C 179.5(3)
C12C C11C C16C C15C -3.9(4)
B1C C11C C16C C15C 178.1(3)
C14C C15C C16C C11C 2.3(5)
C18C C15C C16C C11C -176.0(3)
C12C C13C C17C F173 137.4(6)
C14C C13C C17C F173 -43.7(6)
C12C C13C C17C F177 -79.3(6)
C14C C13C C17C F177 99.6(6)
C12C C13C C17C F175 -168.7(10)
C14C C13C C17C F175 10.2(10)
C12C C13C C17C F171 4.8(6)
C14C C13C C17C F171 -176.3(5)
C12C C13C C17C F174 -30.1(9)
C14C C13C C17C F174 148.8(8)
C12C C13C C17C F179 46.0(7)
C14C C13C C17C F179 -135.0(6)
C12C C13C C17C F178 161.4(5)
C14C C13C C17C F178 -19.7(6)
C12C C13C C17C F172 -106.7(4)
C14C C13C C17C F172 72.2(5)
C12C C13C C17C F176 80.0(7)
C14C C13C C17C F176 -101.1(7)
C14C C15C C18C F183 -109.7(7)
C16C C15C C18C F183 68.6(7)
C14C C15C C18C F181 16.8(6)
C16C C15C C18C F181 -164.9(5)
C14C C15C C18C F185 113.5(7)
C16C C15C C18C F185 -68.2(7)
C14C C15C C18C F182 130.0(6)
C16C C15C C18C F182 -51.7(6)
C14C C15C C18C F184 -13.1(6)
C16C C15C C18C F184 165.2(5)
C14C C15C C18C F186 -128.1(6)
C16C C15C C18C F186 50.2(6)
C41C B1C C21C C22C 86.6(3)
C31C B1C C21C C22C -153.1(3)
C11C B1C C21C C22C -32.9(4)
C41C B1C C21C C26C -84.7(3)
C31C B1C C21C C26C 35.5(4)
C11C B1C C21C C26C 155.8(3)
C26C C21C C22C C23C -3.2(5)
B1C C21C C22C C23C -175.1(3)
C21C C22C C23C C24C 2.5(5)
C21C C22C C23C C27C -176.6(3)
C22C C23C C24C C25C 0.3(5)
C27C C23C C24C C25C 179.3(3)
C23C C24C C25C C26C -2.2(5)
C23C C24C C25C C28C 179.3(3)
C24C C25C C26C C21C 1.4(5)
C28C C25C C26C C21C 179.9(3)
C22C C21C C26C C25C 1.3(4)
B1C C21C C26C C25C 173.2(3)
C24C C23C C27C F272 -107.7(7)
C22C C23C C27C F272 71.4(7)
C24C C23C C27C F274 109.6(6)
C22C C23C C27C F274 -71.4(6)
C24C C23C C27C F276 -15.6(7)
C22C C23C C27C F276 163.4(6)
C24C C23C C27C F273 16.2(7)
C22C C23C C27C F273 -164.8(6)
C24C C23C C27C F271 131.8(6)
C22C C23C C27C F271 -49.2(6)
C24C C23C C27C F275 -132.1(6)
C22C C23C C27C F275 47.0(7)
C24C C25C C28C F284 -24.6(8)
C26C C25C C28C F284 156.9(7)
C24C C25C C28C F285 -150.9(7)
C26C C25C C28C F285 30.6(8)
C24C C25C C28C F286 93.7(6)
C26C C25C C28C F286 -84.8(6)
C24C C25C C28C F283 71.4(6)
C26C C25C C28C F283 -107.1(5)
C24C C25C C28C F282 -165.1(7)
C26C C25C C28C F282 16.4(8)
C24C C25C C28C F281 -47.7(6)
C26C C25C C28C F281 133.8(6)
C21C B1C C31C C32C 33.6(4)
C41C B1C C31C C32C 149.5(3)
C11C B1C C31C C32C -91.2(3)
C21C B1C C31C C36C -152.4(3)
C41C B1C C31C C36C -36.4(3)
C11C B1C C31C C36C 82.9(3)
C36C C31C C32C C33C 1.3(4)
B1C C31C C32C C33C 175.6(3)
C31C C32C C33C C34C -1.2(4)
C31C C32C C33C C37C 179.8(3)
C32C C33C C34C C35C 0.1(4)
C37C C33C C34C C35C 179.1(3)
C33C C34C C35C C36C 0.8(4)
C33C C34C C35C C38C -179.0(3)
C34C C35C C36C C31C -0.8(4)
C38C C35C C36C C31C 179.1(3)
C32C C31C C36C C35C -0.3(4)
B1C C31C C36C C35C -174.8(3)
C34C C33C C37C F371 127.2(5)
C32C C33C C37C F371 -53.8(6)
C34C C33C C37C F373 -109.8(5)
C32C C33C C37C F373 69.2(6)
C34C C33C C37C F376 -87.9(5)
C32C C33C C37C F376 91.1(5)
C34C C33C C37C F374 152.7(5)
C32C C33C C37C F374 -28.3(6)
C34C C33C C37C F378 71.0(8)
C32C C33C C37C F378 -110.0(8)
C34C C33C C37C F375 32.5(6)
C32C C33C C37C F375 -148.4(5)
C34C C33C C37C F379 -52.3(8)
C32C C33C C37C F379 126.7(7)
C34C C33C C37C F372 6.8(5)
C32C C33C C37C F372 -174.2(5)
C34C C33C C37C F377 -170.1(7)
C32C C33C C37C F377 8.9(8)
C34C C35C C38C F386 -87.1(6)
C36C C35C C38C F386 93.0(6)
C34C C35C C38C F385 38.3(7)
C36C C35C C38C F385 -141.6(6)
C34C C35C C38C F384 154.3(6)
C36C C35C C38C F384 -25.6(6)
C34C C35C C38C F381 178.7(5)
C36C C35C C38C F381 -1.2(6)
C34C C35C C38C F382 54.5(5)
C36C C35C C38C F382 -125.4(5)
C34C C35C C38C F383 -60.5(5)
C36C C35C C38C F383 119.6(4)
C21C B1C C41C C42C 85.2(3)
C31C B1C C41C C42C -36.8(3)
C11C B1C C41C C42C -153.1(3)
C21C B1C C41C C46C -90.2(3)
C31C B1C C41C C46C 147.8(3)
C11C B1C C41C C46C 31.5(3)
C46C C41C C42C C43C -1.1(4)
B1C C41C C42C C43C -176.8(3)
C41C C42C C43C C44C 0.2(5)
C41C C42C C43C C47C 179.3(3)
C42C C43C C44C C45C 0.5(5)
C47C C43C C44C C45C -178.7(3)
C43C C44C C45C C46C -0.1(5)
C43C C44C C45C C48C -178.5(3)
C44C C45C C46C C41C -1.0(5)
C48C C45C C46C C41C 177.5(3)
C42C C41C C46C C45C 1.5(4)
B1C C41C C46C C45C 177.2(3)
C44C C43C C47C F474 -173.8(9)
C42C C43C C47C F474 7.1(9)
C44C C43C C47C F479 8.3(9)
C42C C43C C47C F479 -170.8(8)
C44C C43C C47C F477 -115.0(7)
C42C C43C C47C F477 65.9(8)
C44C C43C C47C F473 -23.1(5)
C42C C43C C47C F473 157.8(4)
C44C C43C C47C F478 127.6(8)
C42C C43C C47C F478 -51.6(8)
C44C C43C C47C F476 -47.9(8)
C42C C43C C47C F476 132.9(7)
C44C C43C C47C F472 103.2(5)
C42C C43C C47C F472 -75.9(5)
C44C C43C C47C F475 64.5(7)
C42C C43C C47C F475 -114.6(7)
C44C C43C C47C F471 -140.4(4)
C42C C43C C47C F471 40.5(4)
C44C C45C C48C F485 -80.2(8)
C46C C45C C48C F485 101.3(8)
C44C C45C C48C F489 -18.7(10)
C46C C45C C48C F489 162.8(9)
C44C C45C C48C F488 -140.5(9)
C46C C45C C48C F488 40.9(9)
C44C C45C C48C F487 101.1(9)
C46C C45C C48C F487 -77.4(9)
C44C C45C C48C F486 40.7(7)
C46C C45C C48C F486 -137.8(7)
C44C C45C C48C F483 7.5(5)
C46C C45C C48C F483 -171.0(4)
C44C C45C C48C F484 158.5(7)
C46C C45C C48C F484 -20.0(7)
C44C C45C C48C F481 129.9(4)
C46C C45C C48C F481 -48.6(5)
C44C C45C C48C F482 -111.5(4)
C46C C45C C48C F482 69.9(4)
